data_2239016
loop_
_publ_author_name
'Lee, Yoonjeong'
'Yoon, Woojin'
'Yun, Hoseop'

_publ_section_title
;
 The mixed-metal tris(disulfide) thiophosphate, KNb~1.77~Ta~0.23~PS~10~
;
_journal_issue 2
_journal_name_full 'Acta Crystallographica Section E'
_journal_page_first i8
_journal_paper_doi 10.1107/S1600536814000592
_journal_volume 70
_journal_year 2014
_chemical_formula_iupac 'K Nb1.77 Ta0.23 P S10'
_chemical_formula_sum 'K Nb1.77 P S10 Ta0.23'
_chemical_formula_weight 596.52
_chemical_name_common
;
Potassium niobium tris(disulfide) tantalum thiophosphate
;
_chemical_name_systematic
'<i>catena</i>-Poly[potassium [tri-\m-disulfido-\m-tetrathiophosphato-di[niobate(IV)/tantalate(IV)(0.885/0.115)]]]'
_space_group_IT_number 29
_symmetry_cell_setting orthorhombic
_symmetry_space_group_name_Hall 'P 2c -2ac'
_symmetry_space_group_name_H-M 'P c a 21'
_audit_creation_method 'WinGX routine CIF_UPDATE'
_cell_angle_alpha 90
_cell_angle_beta 90
_cell_angle_gamma 90
_cell_formula_units_Z 4
_cell_length_a 13.0049(3)
_cell_length_b 7.5262(2)
_cell_length_c 13.3616(3)
_cell_measurement_reflns_used 10926
_cell_measurement_temperature 290.0(10)
_cell_measurement_theta_max 27.43
_cell_measurement_theta_min 3.05
_cell_volume 1307.80(5)
_computing_cell_refinement 'RAPID-AUTO (Rigaku, 2006)'
_computing_data_collection 'RAPID-AUTO (Rigaku, 2006)'
_computing_data_reduction 'RAPID-AUTO (Rigaku, 2006)'
_computing_molecular_graphics 'locally modified version of ORTEP (Johnson, 1965)'
_computing_publication_material 'WinGX (Farrugia, 2012)'
_computing_structure_refinement 'SHELXL97 (Sheldrick, 2008)'
_computing_structure_solution 'SHELXS97 (Sheldrick, 2008)'
_diffrn_ambient_temperature 290.0(10)
_diffrn_measured_fraction_theta_full 0.999
_diffrn_measured_fraction_theta_max 0.999
_diffrn_measurement_device_type 'Rigaku R-AXIS RAPID S'
_diffrn_measurement_method \w
_diffrn_radiation_monochromator graphite
_diffrn_radiation_source 'sealed X-ray tube'
_diffrn_radiation_type MoK\a
_diffrn_radiation_wavelength 0.71073
_diffrn_reflns_av_R_equivalents 0.031
_diffrn_reflns_limit_h_max 16
_diffrn_reflns_limit_h_min -16
_diffrn_reflns_limit_k_max 9
_diffrn_reflns_limit_k_min -9
_diffrn_reflns_limit_l_max 17
_diffrn_reflns_limit_l_min -17
_diffrn_reflns_number 12074
_diffrn_reflns_theta_full 27.43
_diffrn_reflns_theta_max 27.43
_diffrn_reflns_theta_min 3.05
_diffrn_standards_decay_% 0
_diffrn_standards_interval_count 0
_diffrn_standards_interval_time 0
_diffrn_standards_number 0
_exptl_absorpt_coefficient_mu 5.446
_exptl_absorpt_correction_T_max 1.000
_exptl_absorpt_correction_T_min 0.724
_exptl_absorpt_correction_type multi-scan
_exptl_absorpt_process_details '(ABSCOR; Higashi, 1995)'
_exptl_crystal_colour black
_exptl_crystal_density_diffrn 3.03
_exptl_crystal_density_method 'not measured'
_exptl_crystal_description needle
_exptl_crystal_F_000 1133
_exptl_crystal_size_max 0.320
_exptl_crystal_size_mid 0.060
_exptl_crystal_size_min 0.040
_refine_diff_density_max 0.398
_refine_diff_density_min -0.642
_refine_ls_abs_structure_details 'Flack (1983)'
_refine_ls_abs_structure_Flack 0.102(14)
_refine_ls_extinction_method none
_refine_ls_goodness_of_fit_ref 1.077
_refine_ls_hydrogen_treatment undef
_refine_ls_matrix_type full
_refine_ls_number_parameters 130
_refine_ls_number_reflns 2974
_refine_ls_number_restraints 1
_refine_ls_restrained_S_all 1.077
_refine_ls_R_factor_all 0.021
_refine_ls_R_factor_gt 0.0193
_refine_ls_shift/su_max 0.001
_refine_ls_shift/su_mean 0
_refine_ls_structure_factor_coef Fsqd
_refine_ls_weighting_details 'calc w=1/[\s^2^(Fo^2^)+(0.0132P)^2^+0.4965P] where P=(Fo^2^+2Fc^2^)/3'
_refine_ls_weighting_scheme calc
_refine_ls_wR_factor_ref 0.0403
_reflns_number_gt 2842
_reflns_number_total 2974
_reflns_threshold_expression >2\s(I)
_cod_data_source_file ru2056sup1.cf
_cod_data_source_block I
_cod_original_cell_volume 1307.81(6)
_cod_database_code 2239016
_cod_database_fobs_code 2239016

loop_
_symmetry_equiv_pos_as_xyz
'x, y, z'
'-x, -y, z+1/2'
'-x+1/2, y, z+1/2'
'x+1/2, -y, z'

loop_
_atom_site_type_symbol
_atom_site_label
_atom_site_fract_x
_atom_site_fract_y
_atom_site_fract_z
_atom_site_U_iso_or_equiv
_atom_site_adp_type
_atom_site_calc_flag
_atom_site_refinement_flags
_atom_site_occupancy
K K 0.38318(10) 0.50405(16) 0.30118(10) 0.0643(3) Uani d . 1
Nb Nb1 0.024329(14) 0.05323(3) 0.03456(2) 0.01373(8) Uani d P 0.8870(16)
Ta Ta1 0.024329(14) 0.05323(3) 0.03456(2) 0.01373(8) Uani d P 0.1130(16)
Nb Nb2 0.313802(14) 0.07133(3) 0.03507(2) 0.01349(8) Uani d P 0.8848(16)
Ta Ta2 0.313802(14) 0.07133(3) 0.03507(2) 0.01349(8) Uani d P 0.1152(16)
P P 0.16059(6) 0.40111(13) 0.11222(8) 0.02029(19) Uani d . 1
S S1 0.03152(5) 0.39563(11) 0.02331(9) 0.0241(2) Uani d . 1
S S2 0.05537(7) 0.15129(15) 0.40771(7) 0.0231(2) Uani d . 1
S S3 0.15181(9) 0.58446(14) 0.21735(9) 0.0393(3) Uani d . 1
S S4 0.16755(6) 0.14082(12) 0.16603(6) 0.01689(19) Uani d . 1
S S5 0.29233(6) 0.41195(10) 0.02861(11) 0.0285(2) Uani d . 1
S S6 0.33066(6) 0.05475(12) 0.40561(7) 0.0189(2) Uani d . 1
S S7 0.44837(7) 0.13315(14) 0.16957(6) 0.0207(2) Uani d . 1
S S8 0.60107(7) 0.10612(14) 0.39842(7) 0.0235(2) Uani d . 1
S S9 0.60965(7) 0.11936(13) 0.66622(6) 0.0201(2) Uani d . 1
S S10 0.67408(5) 0.16023(11) 0.00053(6) 0.01866(18) Uani d . 1

loop_
_atom_site_aniso_label
_atom_site_aniso_U_11
_atom_site_aniso_U_22
_atom_site_aniso_U_33
_atom_site_aniso_U_12
_atom_site_aniso_U_13
_atom_site_aniso_U_23
K 0.0846(8) 0.0454(7) 0.0629(8) 0.0038(6) -0.0317(7) 0.0034(6)
Nb1 0.00877(11) 0.01781(13) 0.01460(12) -0.00086(7) 0.00002(16) 0.00118(14)
Ta1 0.00877(11) 0.01781(13) 0.01460(12) -0.00086(7) 0.00002(16) 0.00118(14)
Nb2 0.00838(11) 0.01692(13) 0.01516(12) 0.00106(7) 0.00005(15) -0.00009(14)
Ta2 0.00838(11) 0.01692(13) 0.01516(12) 0.00106(7) 0.00005(15) -0.00009(14)
P 0.0158(4) 0.0172(4) 0.0279(5) 0.0018(3) -0.0010(4) -0.0027(4)
S1 0.0156(3) 0.0208(4) 0.0359(6) 0.0022(3) -0.0026(5) 0.0045(5)
S2 0.0139(4) 0.0342(6) 0.0213(5) -0.0031(4) -0.0019(4) 0.0071(4)
S3 0.0450(6) 0.0281(5) 0.0449(7) 0.0070(5) -0.0044(5) -0.0179(5)
S4 0.0138(4) 0.0200(5) 0.0169(4) 0.0004(3) 0.0002(3) -0.0011(4)
S5 0.0160(3) 0.0192(4) 0.0503(6) -0.0005(3) 0.0068(6) 0.0056(6)
S6 0.0125(4) 0.0275(5) 0.0166(4) 0.0000(3) 0.0002(3) 0.0027(4)
S7 0.0168(4) 0.0267(5) 0.0185(5) 0.0007(4) -0.0008(4) -0.0050(4)
S8 0.0150(4) 0.0354(6) 0.0202(5) 0.0047(4) 0.0029(4) 0.0084(5)
S9 0.0166(4) 0.0253(5) 0.0183(5) 0.0017(4) -0.0009(4) -0.0033(4)
S10 0.0152(4) 0.0169(4) 0.0239(4) -0.0001(3) -0.0012(3) 0.0018(3)

loop_
_atom_type_symbol
_atom_type_description
_atom_type_scat_dispersion_real
_atom_type_scat_dispersion_imag
_atom_type_scat_source
K K 0.2009 0.2494 'International Tables Vol C Tables 4.2.6.8 and 6.1.1.4'
Nb Nb -2.0727 0.6215 'International Tables Vol C Tables 4.2.6.8 and 6.1.1.4'
Ta Ta -0.7052 6.5227 'International Tables Vol C Tables 4.2.6.8 and 6.1.1.4'
P P 0.1023 0.0942 'International Tables Vol C Tables 4.2.6.8 and 6.1.1.4'
S S 0.1246 0.1234 'International Tables Vol C Tables 4.2.6.8 and 6.1.1.4'

loop_
_geom_angle_atom_site_label_1
_geom_angle_atom_site_label_2
_geom_angle_atom_site_label_3
_geom_angle_site_symmetry_1
_geom_angle_site_symmetry_3
_geom_angle
S3 K S1 . 3 132.02(6)
S3 K S9 . 2_664 71.66(3)
S1 K S9 3 2_664 133.45(4)
S3 K S7 . . 101.77(4)
S1 K S7 3 . 100.34(4)
S9 K S7 2_664 . 114.03(5)
S3 K S2 . 4_565 123.90(4)
S1 K S2 3 4_565 67.78(3)
S9 K S2 2_664 4_565 66.39(3)
S7 K S2 . 4_565 128.37(5)
S3 K S6 . . 97.35(4)
S1 K S6 3 . 59.70(3)
S9 K S6 2_664 . 166.57(4)
S7 K S6 . . 59.64(3)
S2 K S6 4_565 . 127.02(4)
S3 K S3 . 4_565 142.46(6)
S1 K S3 3 4_565 84.85(3)
S9 K S3 2_664 4_565 87.91(4)
S7 K S3 . 4_565 57.68(3)
S2 K S3 4_565 4_565 71.02(3)
S6 K S3 . 4_565 97.02(4)
S3 K S10 . 2_665 86.32(4)
S1 K S10 3 2_665 65.83(3)
S9 K S10 2_664 2_665 79.53(3)
S7 K S10 . 2_665 165.76(4)
S2 K S10 4_565 2_665 51.37(3)
S6 K S10 . 2_665 108.05(4)
S3 K S10 4_565 2_665 121.36(4)
S8 Nb1 S7 3_554 4_455 111.20(3)
S8 Nb1 S2 3_554 2_554 48.02(4)
S7 Nb1 S2 4_455 2_554 88.85(3)
S8 Nb1 S9 3_554 3_554 91.47(3)
S7 Nb1 S9 4_455 3_554 48.13(3)
S2 Nb1 S9 2_554 3_554 107.82(3)
S8 Nb1 S6 3_554 3_554 89.43(3)
S7 Nb1 S6 4_455 3_554 141.65(3)
S2 Nb1 S6 2_554 3_554 81.51(3)
S9 Nb1 S6 3_554 3_554 168.03(3)
S8 Nb1 S10 3_554 4_455 118.08(3)
S7 Nb1 S10 4_455 4_455 94.41(3)
S2 Nb1 S10 2_554 4_455 79.05(3)
S9 Nb1 S10 3_554 4_455 140.41(3)
S6 Nb1 S10 3_554 4_455 47.37(3)
S8 Nb1 S1 3_554 . 79.67(3)
S7 Nb1 S1 4_455 . 128.22(3)
S2 Nb1 S1 2_554 . 125.92(3)
S9 Nb1 S1 3_554 . 82.47(3)
S6 Nb1 S1 3_554 . 85.96(3)
S10 Nb1 S1 4_455 . 125.95(3)
S8 Nb1 S4 3_554 . 155.83(3)
S7 Nb1 S4 4_455 . 86.48(3)
S2 Nb1 S4 2_554 . 153.05(3)
S9 Nb1 S4 3_554 . 88.51(3)
S6 Nb1 S4 3_554 . 85.81(3)
S10 Nb1 S4 4_455 . 74.88(3)
S1 Nb1 S4 . . 76.37(3)
S8 Nb1 Nb2 3_554 4_455 55.28(2)
S7 Nb1 Nb2 4_455 4_455 55.97(2)
S2 Nb1 Nb2 2_554 4_455 54.06(2)
S9 Nb1 Nb2 3_554 4_455 53.81(2)
S6 Nb1 Nb2 3_554 4_455 134.55(2)
S10 Nb1 Nb2 4_455 4_455 121.05(2)
S1 Nb1 Nb2 . 4_455 110.949(17)
S4 Nb1 Nb2 . 4_455 138.22(2)
S8 Nb1 Ta2 3_554 4_455 55.28(2)
S7 Nb1 Ta2 4_455 4_455 55.97(2)
S2 Nb1 Ta2 2_554 4_455 54.06(2)
S9 Nb1 Ta2 3_554 4_455 53.81(2)
S6 Nb1 Ta2 3_554 4_455 134.55(2)
S10 Nb1 Ta2 4_455 4_455 121.05(2)
S1 Nb1 Ta2 . 4_455 110.949(17)
S4 Nb1 Ta2 . 4_455 138.22(2)
Nb2 Nb1 Ta2 4_455 4_455 0.000(16)
S9 Nb2 S2 2_654 3_554 110.53(3)
S9 Nb2 S8 2_654 2_654 91.66(3)
S2 Nb2 S8 3_554 2_654 47.92(4)
S9 Nb2 S7 2_654 . 48.00(3)
S2 Nb2 S7 3_554 . 88.20(2)
S8 Nb2 S7 2_654 . 107.81(3)
S9 Nb2 S6 2_654 3_554 138.29(3)
S2 Nb2 S6 3_554 3_554 92.96(3)
S8 Nb2 S6 2_654 3_554 78.85(3)
S7 Nb2 S6 . 3_554 171.69(3)
S9 Nb2 S10 2_654 4_455 91.05(3)
S2 Nb2 S10 3_554 4_455 121.90(3)
S8 Nb2 S10 2_654 4_455 79.64(3)
S7 Nb2 S10 . 4_455 137.57(3)
S6 Nb2 S10 3_554 4_455 47.41(3)
S9 Nb2 S5 2_654 . 130.06(4)
S2 Nb2 S5 3_554 . 79.06(4)
S8 Nb2 S5 2_654 . 123.38(4)
S7 Nb2 S5 . . 85.22(4)
S6 Nb2 S5 3_554 . 86.92(3)
S10 Nb2 S5 4_455 . 126.41(3)
S9 Nb2 S4 2_654 . 86.29(3)
S2 Nb2 S4 3_554 . 154.41(3)
S8 Nb2 S4 2_654 . 154.60(3)
S7 Nb2 S4 . . 89.49(3)
S6 Nb2 S4 3_554 . 85.91(3)
S10 Nb2 S4 4_455 . 75.09(3)
S5 Nb2 S4 . . 75.35(3)
S9 Nb2 Ta1 2_654 4 55.46(2)
S2 Nb2 Ta1 3_554 4 55.12(2)
S8 Nb2 Ta1 2_654 4 53.89(2)
S7 Nb2 Ta1 . 4 53.97(2)
S6 Nb2 Ta1 3_554 4 132.67(2)
S10 Nb2 Ta1 4_455 4 116.78(2)
S5 Nb2 Ta1 . 4 115.097(18)
S4 Nb2 Ta1 . 4 138.44(2)
S9 Nb2 Nb1 2_654 4 55.46(2)
S2 Nb2 Nb1 3_554 4 55.12(2)
S8 Nb2 Nb1 2_654 4 53.89(2)
S7 Nb2 Nb1 . 4 53.97(2)
S6 Nb2 Nb1 3_554 4 132.67(2)
S10 Nb2 Nb1 4_455 4 116.78(2)
S5 Nb2 Nb1 . 4 115.097(18)
S4 Nb2 Nb1 . 4 138.44(2)
Ta1 Nb2 Nb1 4 4 0.000(14)
S3 P S5 . . 114.15(6)
S3 P S1 . . 112.22(6)
S5 P S1 . . 111.63(7)
S3 P S4 . . 114.42(7)
S5 P S4 . . 100.89(5)
S1 P S4 . . 102.44(5)
P S1 Nb1 . . 90.91(4)
P S1 K . 3_554 104.02(5)
Nb1 S1 K . 3_554 108.29(4)
S8 S2 Ta2 4_455 3 67.02(4)
S8 S2 Nb2 4_455 3 67.02(4)
Ta2 S2 Nb2 3 3 0.000(15)
S8 S2 Nb1 4_455 2 65.01(4)
Ta2 S2 Nb1 3 2 70.83(3)
Nb2 S2 Nb1 3 2 70.83(3)
S8 S2 Ta1 4_455 2 65.01(4)
Ta2 S2 Ta1 3 2 70.83(3)
Nb2 S2 Ta1 3 2 70.83(3)
Nb1 S2 Ta1 2 2 0.000(11)
S8 S2 K 4_455 4_465 145.11(5)
Ta2 S2 K 3 4_465 147.85(4)
Nb2 S2 K 3 4_465 147.85(4)
Nb1 S2 K 2 4_465 115.97(4)
Ta1 S2 K 2 4_465 115.97(4)
P S3 K . . 93.51(5)
P S3 K . 4_465 98.23(5)
K S3 K . 4_465 136.62(6)
P S4 Nb2 . . 89.36(4)
P S4 Nb1 . . 88.54(4)
Nb2 S4 Nb1 . . 91.02(3)
P S5 Nb2 . . 91.88(4)
S10 S6 Ta1 2_655 3 66.59(3)
S10 S6 Nb1 2_655 3 66.59(3)
Ta1 S6 Nb1 3 3 0.000(13)
S10 S6 Ta2 2_655 3 66.37(3)
Ta1 S6 Ta2 3 3 94.95(3)
Nb1 S6 Ta2 3 3 94.95(3)
S10 S6 Nb2 2_655 3 66.37(3)
Ta1 S6 Nb2 3 3 94.95(3)
Nb1 S6 Nb2 3 3 94.95(3)
Ta2 S6 Nb2 3 3 0.000(6)
S10 S6 K 2_655 . 162.09(5)
Ta1 S6 K 3 . 96.98(3)
Nb1 S6 K 3 . 96.98(3)
Ta2 S6 K 3 . 110.13(4)
Nb2 S6 K 3 . 110.13(4)
S9 S7 Ta1 2_654 4 66.86(4)
S9 S7 Nb1 2_654 4 66.86(4)
Ta1 S7 Nb1 4 4 0.000(14)
S9 S7 Nb2 2_654 . 64.03(3)
Ta1 S7 Nb2 4 . 70.06(2)
Nb1 S7 Nb2 4 . 70.06(2)
S9 S7 K 2_654 . 132.92(5)
Ta1 S7 K 4 . 159.16(5)
Nb1 S7 K 4 . 159.16(5)
Nb2 S7 K . . 110.02(4)
S2 S8 Nb1 4 3 66.97(4)
S2 S8 Ta1 4 3 66.97(4)
Nb1 S8 Ta1 3 3 0.000(12)
S2 S8 Nb2 4 2_655 65.06(4)
Nb1 S8 Nb2 3 2_655 70.83(3)
Ta1 S8 Nb2 3 2_655 70.83(3)
S2 S8 Ta2 4 2_655 65.06(4)
Nb1 S8 Ta2 3 2_655 70.83(3)
Ta1 S8 Ta2 3 2_655 70.83(3)
Nb2 S8 Ta2 2_655 2_655 0.000(13)
S7 S9 Ta2 2_655 2_655 67.97(4)
S7 S9 Nb2 2_655 2_655 67.97(4)
Ta2 S9 Nb2 2_655 2_655 0.000(13)
S7 S9 Nb1 2_655 3 65.01(3)
Ta2 S9 Nb1 2_655 3 70.73(2)
Nb2 S9 Nb1 2_655 3 70.73(2)
S7 S9 Ta1 2_655 3 65.01(3)
Ta2 S9 Ta1 2_655 3 70.73(2)
Nb2 S9 Ta1 2_655 3 70.73(2)
Nb1 S9 Ta1 3 3 0.000(11)
S7 S9 K 2_655 2_665 141.46(5)
Ta2 S9 K 2_655 2_665 149.10(4)
Nb2 S9 K 2_655 2_665 149.10(4)
Nb1 S9 K 3 2_665 124.00(4)
Ta1 S9 K 3 2_665 124.00(4)
S6 S10 Ta2 2_654 4 66.22(3)
S6 S10 Nb2 2_654 4 66.22(3)
Ta2 S10 Nb2 4 4 0.000(17)
S6 S10 Nb1 2_654 4 66.04(3)
Ta2 S10 Nb1 4 4 94.62(3)
Nb2 S10 Nb1 4 4 94.62(3)
S6 S10 Ta1 2_654 4 66.04(3)
Ta2 S10 Ta1 4 4 94.62(3)
Nb2 S10 Ta1 4 4 94.62(3)
Nb1 S10 Ta1 4 4 0.000(16)
S6 S10 K 2_654 2_664 94.94(4)
Ta2 S10 K 4 2_664 136.76(3)
Nb2 S10 K 4 2_664 136.76(3)
Nb1 S10 K 4 2_664 113.42(3)
Ta1 S10 K 4 2_664 113.42(3)

loop_
_geom_bond_atom_site_label_1
_geom_bond_atom_site_label_2
_geom_bond_site_symmetry_2
_geom_bond_distance
_geom_bond_publ_flag
K S3 . 3.2671(16) ?
K S1 3 3.2720(16) ?
K S9 2_664 3.3606(15) ?
K S7 . 3.4064(16) ?
K S2 4_565 3.7107(16) ?
K S6 . 3.7213(15) ?
K S3 4_565 3.7288(19) ?
K S10 2_665 3.7461(16) ?
Nb1 S8 3_554 2.4753(10) y
Nb1 S7 4_455 2.4895(9) y
Nb1 S2 2_554 2.5133(10) y
Nb1 S9 3_554 2.5255(9) y
Nb1 S6 3_554 2.5545(9) y
Nb1 S10 4_455 2.5653(8) y
Nb1 S1 . 2.5831(9) y
Nb1 S4 . 2.6438(8) y
Nb1 Nb2 4_455 2.8939(3) y
Nb1 Ta2 4_455 2.8939(3) y
Nb2 S9 2_654 2.4742(9) y
Nb2 S2 3_554 2.4805(9) y
Nb2 S8 2_654 2.5185(10) y
Nb2 S7 . 2.5513(9) y
Nb2 S6 3_554 2.5568(9) y
Nb2 S10 4_455 2.5597(8) y
Nb2 S5 . 2.5802(8) y
Nb2 S4 . 2.6369(8) y
Nb2 Ta1 4 2.8939(3) y
Nb2 Nb1 4 2.8939(3) y
P S3 . 1.9725(14) y
P S5 . 2.0470(14) y
P S1 . 2.0568(13) y
P S4 . 2.0888(14) y
S1 K 3_554 3.2720(16) ?
S2 S8 4_455 2.0302(16) y
S2 Ta2 3 2.4805(9) ?
S2 Nb2 3 2.4805(9) ?
S2 Nb1 2 2.5133(10) ?
S2 Ta1 2 2.5133(10) ?
S2 K 4_465 3.7107(16) ?
S3 K 4_465 3.7288(19) ?
S6 S10 2_655 2.0568(13) y
S6 Ta1 3 2.5545(9) ?
S6 Nb1 3 2.5545(9) ?
S6 Ta2 3 2.5568(9) ?
S6 Nb2 3 2.5568(9) ?
S7 S9 2_654 2.0452(15) y
S7 Ta1 4 2.4895(9) ?
S7 Nb1 4 2.4895(9) ?
S8 S2 4 2.0302(17) ?
S8 Nb1 3 2.4753(10) ?
S8 Ta1 3 2.4753(10) ?
S8 Nb2 2_655 2.5185(10) ?
S8 Ta2 2_655 2.5185(10) ?
S9 S7 2_655 2.0452(15) ?
S9 Ta2 2_655 2.4742(9) ?
S9 Nb2 2_655 2.4742(9) ?
S9 Nb1 3 2.5255(9) ?
S9 Ta1 3 2.5255(9) ?
S9 K 2_665 3.3606(15) ?
S10 S6 2_654 2.0568(13) ?
S10 Ta2 4 2.5597(8) ?
S10 Nb2 4 2.5597(8) ?
S10 Nb1 4 2.5653(8) ?
S10 Ta1 4 2.5653(8) ?
S10 K 2_664 3.7461(16) ?
